data_2222528
loop_
_publ_author_name
'Wang, Yao'
'Wan, Rong'
'Han, Feng'
'Wang, Peng'

_publ_section_title
;
 5-(2,4-Dichlorophenoxymethyl)-1,3,4-thiadiazol-2-amine
;
_journal_coeditor_code AT2822
_journal_issue 8
_journal_name_full 'Acta Crystallographica Section E'
_journal_page_first o1761
_journal_paper_doi 10.1107/S1600536809025227
_journal_volume 65
_journal_year 2009
_chemical_formula_iupac 'C9 H7 Cl2 N3 O S'
_chemical_formula_moiety 'C9 H7 Cl2 N3 O S'
_chemical_formula_sum 'C9 H7 Cl2 N3 O S'
_chemical_formula_weight 276.14
_chemical_name_systematic
;
5-(2,4-Dichlorophenoxymethyl)-1,3,4-thiadiazol-2-amine
;
_space_group_IT_number 14
_symmetry_cell_setting monoclinic
_symmetry_space_group_name_Hall '-P 2ybc'
_symmetry_space_group_name_H-M 'P 1 21/c 1'
_atom_sites_solution_hydrogens geom
_atom_sites_solution_primary direct
_atom_sites_solution_secondary difmap
_audit_creation_method SHELXL-97
_cell_angle_alpha 90.00
_cell_angle_beta 105.65(3)
_cell_angle_gamma 90.00
_cell_formula_units_Z 4
_cell_length_a 16.012(3)
_cell_length_b 6.5840(13)
_cell_length_c 11.225(2)
_cell_measurement_reflns_used 25
_cell_measurement_temperature 293(2)
_cell_measurement_theta_max 12
_cell_measurement_theta_min 9
_cell_volume 1139.5(4)
_computing_cell_refinement 'CAD-4 EXPRESS (Enraf--Nonius, 1989)'
_computing_data_collection 'CAD-4 EXPRESS (Enraf--Nonius, 1989)'
_computing_data_reduction 'XCAD4 (Harms & Wocadlo, 1995)'
_computing_molecular_graphics 'SHELXTL (Sheldrick, 2008)'
_computing_publication_material 'SHELXL97 (Sheldrick, 2008)'
_computing_structure_refinement 'SHELXL97 (Sheldrick, 2008)'
_computing_structure_solution 'SHELXS97 (Sheldrick, 2008)'
_diffrn_ambient_temperature 293(2)
_diffrn_measured_fraction_theta_full 1.000
_diffrn_measured_fraction_theta_max 1.000
_diffrn_measurement_device_type 'Enraf--Nonius CAD-4'
_diffrn_measurement_method \w/2\q
_diffrn_radiation_monochromator graphite
_diffrn_radiation_source 'fine-focus sealed tube'
_diffrn_radiation_type MoK\a
_diffrn_radiation_wavelength 0.71073
_diffrn_reflns_av_R_equivalents 0.0444
_diffrn_reflns_av_sigmaI/netI 0.0548
_diffrn_reflns_limit_h_max 0
_diffrn_reflns_limit_h_min -19
_diffrn_reflns_limit_k_max 7
_diffrn_reflns_limit_k_min 0
_diffrn_reflns_limit_l_max 13
_diffrn_reflns_limit_l_min -12
_diffrn_reflns_number 2142
_diffrn_reflns_theta_full 25.27
_diffrn_reflns_theta_max 25.27
_diffrn_reflns_theta_min 1.32
_diffrn_standards_decay_% 1
_diffrn_standards_interval_count 200
_diffrn_standards_interval_time 120
_diffrn_standards_number 3
_exptl_absorpt_coefficient_mu 0.733
_exptl_absorpt_correction_T_max 0.9643
_exptl_absorpt_correction_T_min 0.8673
_exptl_absorpt_correction_type psi-scan
_exptl_absorpt_process_details '(North <i>et al.</i>,  1968)'
_exptl_crystal_colour colourless
_exptl_crystal_density_diffrn 1.610
_exptl_crystal_density_method 'not measured'
_exptl_crystal_description block
_exptl_crystal_F_000 560
_exptl_crystal_size_max 0.20
_exptl_crystal_size_mid 0.10
_exptl_crystal_size_min 0.05
_refine_diff_density_max 0.371
_refine_diff_density_min -0.344
_refine_ls_extinction_method none
_refine_ls_goodness_of_fit_ref 1.009
_refine_ls_hydrogen_treatment constr
_refine_ls_matrix_type full
_refine_ls_number_parameters 145
_refine_ls_number_reflns 2065
_refine_ls_number_restraints 13
_refine_ls_restrained_S_all 1.007
_refine_ls_R_factor_all 0.0825
_refine_ls_R_factor_gt 0.0545
_refine_ls_shift/su_max 0.000
_refine_ls_shift/su_mean 0.000
_refine_ls_structure_factor_coef Fsqd
_refine_ls_weighting_details 'calc w=1/[\s^2^(Fo^2^)+(0.07P)^2^+1.2P] where P=(Fo^2^+2Fc^2^)/3'
_refine_ls_weighting_scheme calc
_refine_ls_wR_factor_gt 0.1296
_refine_ls_wR_factor_ref 0.1447
_reflns_number_gt 1472
_reflns_number_total 2065
_reflns_threshold_expression I>2\s(I)
_cod_data_source_file at2822.cif
_cod_data_source_block I
_cod_original_sg_symbol_H-M 'P 21/c'
_cod_database_code 2222528
_cod_database_fobs_code 2222528

loop_
_symmetry_equiv_pos_as_xyz
'x, y, z'
'-x, y+1/2, -z+1/2'
'-x, -y, -z'
'x, -y-1/2, z-1/2'

loop_
_atom_site_type_symbol
_atom_site_label
_atom_site_fract_x
_atom_site_fract_y
_atom_site_fract_z
_atom_site_U_iso_or_equiv
_atom_site_adp_type
_atom_site_calc_flag
_atom_site_refinement_flags
_atom_site_occupancy
_atom_site_disorder_assembly
_atom_site_disorder_group
S S 0.63610(7) 0.07359(17) 0.41374(9) 0.0408(3) Uani d . 1 . .
Cl Cl1 0.95777(9) -0.98076(19) 0.66498(12) 0.0600(4) Uani d . 1 . .
Cl Cl2 0.85657(8) -0.29796(18) 0.40088(10) 0.0477(3) Uani d . 1 . .
N N1 0.5928(2) 0.1009(5) 0.6153(3) 0.0348(8) Uani d . 1 . .
N N2 0.5586(2) 0.2734(5) 0.5485(3) 0.0352(8) Uani d . 1 . .
N N3 0.5498(3) 0.4294(6) 0.3589(3) 0.0559(12) Uani d . 1 . .
H H3A 0.5207 0.5297 0.3764 0.067 Uiso calc R 1 . .
H H3B 0.5623 0.4261 0.2891 0.067 Uiso calc R 1 . .
O O 0.7388(2) -0.2539(5) 0.5496(3) 0.0479(8) Uani d . 1 . .
C C1 0.8892(3) -0.7718(6) 0.6285(4) 0.0366(10) Uani d . 1 . .
C C2 0.8284(3) -0.7396(6) 0.6931(4) 0.0400(10) Uani d . 1 . .
H H2B 0.8224 -0.8314 0.7532 0.048 Uiso calc R 1 . .
C C3 0.7761(3) -0.5675(7) 0.6670(4) 0.0417(10) Uani d U 1 . .
H H3C 0.7346 -0.5448 0.7097 0.050 Uiso calc R 1 . .
C C4 0.7852(3) -0.4306(6) 0.5786(3) 0.0313(9) Uani d U 1 . .
C C5 0.8461(3) -0.4680(6) 0.5143(4) 0.0326(9) Uani d . 1 . .
C C6 0.8981(3) -0.6391(7) 0.5372(4) 0.0378(10) Uani d . 1 . .
H H6A 0.9381 -0.6642 0.4924 0.045 Uiso calc R 1 . .
C C7 0.6719(3) -0.2139(6) 0.6069(4) 0.0358(10) Uani d . 1 . .
H H7A 0.6952 -0.2071 0.6960 0.043 Uiso calc R 1 . .
H H7B 0.6283 -0.3200 0.5873 0.043 Uiso calc R 1 . .
C C8 0.6334(2) -0.0139(6) 0.5571(4) 0.0324(9) Uani d . 1 . .
C C9 0.5755(3) 0.2781(6) 0.4406(4) 0.0359(10) Uani d . 1 . .

loop_
_atom_site_aniso_label
_atom_site_aniso_U_11
_atom_site_aniso_U_22
_atom_site_aniso_U_33
_atom_site_aniso_U_12
_atom_site_aniso_U_13
_atom_site_aniso_U_23
S 0.0456(7) 0.0430(6) 0.0397(6) 0.0169(5) 0.0214(5) 0.0012(5)
Cl1 0.0573(8) 0.0422(7) 0.0793(9) 0.0218(6) 0.0166(7) 0.0150(6)
Cl2 0.0500(7) 0.0449(7) 0.0540(7) 0.0090(5) 0.0240(5) 0.0130(5)
N1 0.037(2) 0.0338(19) 0.0363(18) 0.0077(16) 0.0141(15) 0.0023(15)
N2 0.037(2) 0.0342(19) 0.0387(18) 0.0093(16) 0.0177(15) 0.0007(15)
N3 0.079(3) 0.057(3) 0.043(2) 0.037(2) 0.035(2) 0.0209(19)
O 0.0479(19) 0.0354(17) 0.072(2) 0.0200(15) 0.0357(16) 0.0153(15)
C1 0.034(2) 0.025(2) 0.044(2) 0.0048(18) -0.0003(19) 0.0016(18)
C2 0.042(3) 0.031(2) 0.046(2) -0.001(2) 0.012(2) 0.0081(19)
C3 0.035(2) 0.041(2) 0.054(2) 0.002(2) 0.021(2) 0.000(2)
C4 0.033(2) 0.0232(19) 0.038(2) 0.0048(17) 0.0101(17) 0.0009(16)
C5 0.030(2) 0.028(2) 0.042(2) 0.0012(17) 0.0128(18) -0.0059(17)
C6 0.027(2) 0.038(2) 0.047(2) 0.0055(19) 0.0083(18) -0.0035(19)
C7 0.034(2) 0.036(2) 0.041(2) 0.0033(19) 0.0159(18) -0.0004(18)
C8 0.023(2) 0.033(2) 0.041(2) 0.0002(17) 0.0097(17) -0.0042(18)
C9 0.032(2) 0.039(2) 0.038(2) 0.0086(19) 0.0117(17) -0.0003(19)

loop_
_atom_type_symbol
_atom_type_description
_atom_type_scat_dispersion_real
_atom_type_scat_dispersion_imag
_atom_type_scat_source
C C 0.0033 0.0016 'International Tables Vol C Tables 4.2.6.8 and 6.1.1.4'
H H 0.0000 0.0000 'International Tables Vol C Tables 4.2.6.8 and 6.1.1.4'
N N 0.0061 0.0033 'International Tables Vol C Tables 4.2.6.8 and 6.1.1.4'
O O 0.0106 0.0060 'International Tables Vol C Tables 4.2.6.8 and 6.1.1.4'
S S 0.1246 0.1234 'International Tables Vol C Tables 4.2.6.8 and 6.1.1.4'
Cl Cl 0.1484 0.1585 'International Tables Vol C Tables 4.2.6.8 and 6.1.1.4'

loop_
_geom_angle_atom_site_label_1
_geom_angle_atom_site_label_2
_geom_angle_atom_site_label_3
_geom_angle_site_symmetry_1
_geom_angle_site_symmetry_3
_geom_angle
_geom_angle_publ_flag
C8 S C9 . . 86.61(19) ?
C8 N1 N2 . . 112.8(3) ?
C9 N2 N1 . . 111.6(3) ?
C9 N3 H3A . . 120.0 ?
C9 N3 H3B . . 120.0 ?
H3A N3 H3B . . 120.0 ?
C4 O C7 . . 118.6(3) ?
C2 C1 C6 . . 121.4(4) ?
C2 C1 Cl1 . . 119.3(3) ?
C6 C1 Cl1 . . 119.3(3) ?
C1 C2 C3 . . 119.0(4) ?
C1 C2 H2B . . 120.5 ?
C3 C2 H2B . . 120.5 ?
C4 C3 C2 . . 120.6(4) ?
C4 C3 H3C . . 119.7 ?
C2 C3 H3C . . 119.7 ?
O C4 C3 . . 124.7(4) ?
O C4 C5 . . 116.1(3) ?
C3 C4 C5 . . 119.1(4) ?
C4 C5 C6 . . 121.5(4) ?
C4 C5 Cl2 . . 119.3(3) ?
C6 C5 Cl2 . . 119.3(3) ?
C1 C6 C5 . . 118.4(4) ?
C1 C6 H6A . . 120.8 ?
C5 C6 H6A . . 120.8 ?
O C7 C8 . . 106.3(3) ?
O C7 H7A . . 110.5 ?
C8 C7 H7A . . 110.5 ?
O C7 H7B . . 110.5 ?
C8 C7 H7B . . 110.5 ?
H7A C7 H7B . . 108.7 ?
N1 C8 C7 . . 122.8(4) ?
N1 C8 S . . 115.0(3) ?
C7 C8 S . . 122.1(3) ?
N2 C9 N3 . . 123.2(4) ?
N2 C9 S . . 114.0(3) ?
N3 C9 S . . 122.8(3) ?

loop_
_geom_bond_atom_site_label_1
_geom_bond_atom_site_label_2
_geom_bond_site_symmetry_2
_geom_bond_distance
_geom_bond_publ_flag
S C8 . 1.721(4) ?
S C9 . 1.733(4) ?
Cl1 C1 . 1.739(4) ?
Cl2 C5 . 1.737(4) ?
N1 C8 . 1.284(5) ?
N1 N2 . 1.389(5) ?
N2 C9 . 1.311(5) ?
N3 C9 . 1.341(5) ?
N3 H3A . 0.8600 ?
N3 H3B . 0.8600 ?
O C4 . 1.372(5) ?
O C7 . 1.414(5) ?
C1 C2 . 1.378(6) ?
C1 C6 . 1.383(6) ?
C2 C3 . 1.393(6) ?
C2 H2B . 0.9300 ?
C3 C4 . 1.377(6) ?
C3 H3C . 0.9300 ?
C4 C5 . 1.382(5) ?
C5 C6 . 1.383(6) ?
C6 H6A . 0.9300 ?
C7 C8 . 1.497(6) ?
C7 H7A . 0.9700 ?
C7 H7B . 0.9700 ?

loop_
_geom_hbond_atom_site_label_D
_geom_hbond_atom_site_label_H
_geom_hbond_atom_site_label_A
_geom_hbond_site_symmetry_A
_geom_hbond_distance_DH
_geom_hbond_distance_HA
_geom_hbond_distance_DA
_geom_hbond_angle_DHA
_geom_hbond_publ_flag
N3 H3A N2 3_666 0.8600 2.1400 2.983(5) 166.00 yes

loop_
_geom_torsion_atom_site_label_1
_geom_torsion_atom_site_label_2
_geom_torsion_atom_site_label_3
_geom_torsion_atom_site_label_4
_geom_torsion_site_symmetry_1
_geom_torsion_site_symmetry_2
_geom_torsion_site_symmetry_3
_geom_torsion_site_symmetry_4
_geom_torsion
_geom_torsion_publ_flag
C8 N1 N2 C9 . . . . 0.4(5) ?
C6 C1 C2 C3 . . . . -1.1(6) ?
Cl1 C1 C2 C3 . . . . 177.4(3) ?
C1 C2 C3 C4 . . . . -0.4(6) ?
C7 O C4 C3 . . . . -5.1(6) ?
C7 O C4 C5 . . . . 176.1(4) ?
C2 C3 C4 O . . . . -177.7(4) ?
C2 C3 C4 C5 . . . . 1.1(6) ?
O C4 C5 C6 . . . . 178.6(4) ?
C3 C4 C5 C6 . . . . -0.2(6) ?
O C4 C5 Cl2 . . . . -2.2(5) ?
C3 C4 C5 Cl2 . . . . 178.9(3) ?
C2 C1 C6 C5 . . . . 1.9(6) ?
Cl1 C1 C6 C5 . . . . -176.5(3) ?
C4 C5 C6 C1 . . . . -1.3(6) ?
Cl2 C5 C6 C1 . . . . 179.6(3) ?
C4 O C7 C8 . . . . -179.7(3) ?
N2 N1 C8 C7 . . . . -176.7(3) ?
N2 N1 C8 S . . . . 0.4(4) ?
O C7 C8 N1 . . . . -156.2(4) ?
O C7 C8 S . . . . 26.9(5) ?
C9 S C8 N1 . . . . -0.8(3) ?
C9 S C8 C7 . . . . 176.3(4) ?
N1 N2 C9 N3 . . . . -179.7(4) ?
N1 N2 C9 S . . . . -1.1(5) ?
C8 S C9 N2 . . . . 1.1(3) ?
C8 S C9 N3 . . . . 179.8(4) ?

loop_
_cod_related_entry_id
_cod_related_entry_database
_cod_related_entry_code
1 ChemSpider 709808
